data_7042818
loop_
_publ_author_name
'Tagne Kuate, Alain C.'
'Lalancette, Roger A.'
'J\"akle, F.'

_publ_section_title
;
 Planar-chiral ferrocenylphosphine-borane complexes featuring agostic-type
 B--H&#x22EF;E (E = Hg, Sn) interactions
;
_journal_name_full 'Dalton Trans.'
_journal_paper_doi 10.1039/C6DT04791B
_journal_year 2017
_chemical_absolute_configuration syn
_chemical_formula_moiety 'C46 H45 B Fe2 P2 Sn'
_chemical_formula_sum 'C46 H45 B Fe2 P2 Sn'
_chemical_formula_weight 900.96
_space_group_crystal_system orthorhombic
_space_group_IT_number 19
_space_group_name_Hall 'P 2ac 2ab'
_space_group_name_H-M_alt 'P 21 21 21'
_symmetry_space_group_name_Hall 'P 2ac 2ab'
_symmetry_space_group_name_H-M 'P 21 21 21'
_atom_sites_solution_hydrogens mixed
_atom_sites_solution_primary direct
_atom_sites_solution_secondary difmap
_audit_creation_method SHELXL-2014/7
_audit_update_record
;
2017-04-04 deposited with the CCDC.
2017-04-12 downloaded from the CCDC.
;
_cell_angle_alpha 90
_cell_angle_beta 90
_cell_angle_gamma 90
_cell_formula_units_Z 4
_cell_length_a 10.8780(2)
_cell_length_b 17.5543(4)
_cell_length_c 20.7334(5)
_cell_measurement_reflns_used 9780
_cell_measurement_temperature 100(2)
_cell_measurement_theta_max 0.293
_cell_measurement_theta_min 2.52
_cell_volume 3959.16(15)
_computing_cell_refinement 'APEX 2'
_computing_data_collection 'APEX 2 (Bruker, 2006)'
_computing_data_reduction 'SAINT (Bruker, 2005)'
_computing_molecular_graphics SHELXTL
_computing_publication_material SHELXTL
_computing_structure_refinement 'SHELXL-2014/7 (Sheldrick, 2014)'
_computing_structure_solution 'SHELXL-2014/7 (Sheldrick, 2014)'
_diffrn_ambient_temperature 100(2)
_diffrn_measured_fraction_theta_full 0.995
_diffrn_measured_fraction_theta_max 0.977
_diffrn_measurement_device_type 'Bruker SMART CCD Apex-II area-detector'
_diffrn_measurement_method '\f and \w'
_diffrn_radiation_monochromator graphite
_diffrn_radiation_source 'fine-focus sealed tube'
_diffrn_radiation_type CuK\a
_diffrn_radiation_wavelength 1.54178
_diffrn_reflns_av_R_equivalents 0.0406
_diffrn_reflns_av_unetI/netI 0.0444
_diffrn_reflns_Laue_measured_fraction_full 0.995
_diffrn_reflns_Laue_measured_fraction_max 0.977
_diffrn_reflns_limit_h_max 12
_diffrn_reflns_limit_h_min -12
_diffrn_reflns_limit_k_max 21
_diffrn_reflns_limit_k_min -20
_diffrn_reflns_limit_l_max 24
_diffrn_reflns_limit_l_min -24
_diffrn_reflns_number 34745
_diffrn_reflns_point_group_measured_fraction_full 0.958
_diffrn_reflns_point_group_measured_fraction_max 0.938
_diffrn_reflns_theta_full 67.679
_diffrn_reflns_theta_max 68.819
_diffrn_reflns_theta_min 3.299
_exptl_absorpt_coefficient_mu 11.777
_exptl_absorpt_correction_T_max 0.300
_exptl_absorpt_correction_T_min 0.130
_exptl_absorpt_correction_type numerical
_exptl_absorpt_process_details 'SADABS (Sheldrick, 2008a)'
_exptl_crystal_colour yellow
_exptl_crystal_density_diffrn 1.512
_exptl_crystal_description block
_exptl_crystal_F_000 1832
_exptl_crystal_recrystallization_method 'Re-crystallisation from solvent: hexanes'
_exptl_crystal_size_max 0.293
_exptl_crystal_size_mid 0.229
_exptl_crystal_size_min 0.169
_refine_diff_density_max 0.274
_refine_diff_density_min -0.314
_refine_diff_density_rms 0.050
_refine_ls_abs_structure_details
;
 Flack x determined using 2610 quotients [(I+)-(I-)]/[(I+)+(I-)]
 (Parsons, Flack and Wagner, Acta Cryst. B69 (2013) 249-259).
;
_refine_ls_abs_structure_Flack 0.027(2)
_refine_ls_extinction_method none
_refine_ls_goodness_of_fit_ref 0.983
_refine_ls_hydrogen_treatment mixed
_refine_ls_matrix_type full
_refine_ls_number_parameters 480
_refine_ls_number_reflns 6872
_refine_ls_number_restraints 3
_refine_ls_restrained_S_all 0.983
_refine_ls_R_factor_all 0.0223
_refine_ls_R_factor_gt 0.0207
_refine_ls_shift/su_max 0.001
_refine_ls_shift/su_mean 0.000
_refine_ls_structure_factor_coef Fsqd
_refine_ls_weighting_details 'w=1/[\s^2^(Fo^2^)] where P=(Fo^2^+2Fc^2^)/3'
_refine_ls_weighting_scheme calc
_refine_ls_wR_factor_gt 0.0432
_refine_ls_wR_factor_ref 0.0435
_reflns_Friedel_coverage 0.717
_reflns_Friedel_fraction_full 0.910
_reflns_Friedel_fraction_max 0.888
_reflns_number_gt 6561
_reflns_number_total 6872
_reflns_threshold_expression 'I > 2\s(I)'
_cod_data_source_file c6dt04791b2.cif
_cod_data_source_block AT64_a
_cod_depositor_comments
;
The following automatic conversions were performed:

'_atom_sites_solution_secondary' value 'dIfmap' changed to 'difmap'
according to
/home/data/users/saulius/crontab/automatic-downloads/rss-feeds/RSC/lib/dictionaries/cif_core.dic
dictionary named 'cif_core.dic' version 2.4.2 from 2011-04-26.

Automatic conversion script
Id: cif_fix_values 4973 2017-02-22 13:04:09Z antanas 
;
_cod_database_code 7042818
_shelx_shelxl_version_number 2014/7
_shelx_space_group_comment
;
The symmetry employed for this shelxl refinement is uniquely defined
by the following loop, which should always be used as a source of
symmetry information in preference to the above space-group names.
They are only intended as comments.
;
_shelx_estimated_absorpt_t_min 0.130
_shelx_estimated_absorpt_t_max 0.241

loop_
_space_group_symop_operation_xyz
'x, y, z'
'-x+1/2, -y, z+1/2'
'-x, y+1/2, -z+1/2'
'x+1/2, -y+1/2, -z'

loop_
_atom_site_label
_atom_site_type_symbol
_atom_site_fract_x
_atom_site_fract_y
_atom_site_fract_z
_atom_site_U_iso_or_equiv
_atom_site_adp_type
_atom_site_occupancy
_atom_site_site_symmetry_order
_atom_site_calc_flag
_atom_site_refinement_flags_posn
_atom_site_refinement_flags_adp
Sn1 Sn 0.44215(2) 0.62887(2) 0.66375(2) 0.01796(6) Uani 1 1 d . .
Fe1 Fe 0.13684(5) 0.70013(3) 0.59833(3) 0.01792(13) Uani 1 1 d . .
Fe2 Fe 0.65592(5) 0.72224(3) 0.77121(3) 0.01889(13) Uani 1 1 d . .
P1 P 0.22681(8) 0.53737(5) 0.52416(5) 0.0179(2) Uani 1 1 d . .
P2 P 0.35705(8) 0.74030(5) 0.81919(4) 0.0180(2) Uani 1 1 d . .
B1 B 0.2642(4) 0.4678(3) 0.5925(2) 0.0231(10) Uani 1 1 d D .
H1A H 0.3701(9) 0.4805(19) 0.6020(17) 0.035 Uiso 1 1 d D U
H1B H 0.191(2) 0.4810(19) 0.6338(11) 0.035 Uiso 1 1 d D U
H1C H 0.251(3) 0.4067(9) 0.5687(15) 0.035 Uiso 1 1 d D U
C1 C 0.3197(3) 0.6718(2) 0.59034(18) 0.0195(8) Uani 1 1 d . .
C2 C 0.2460(3) 0.6375(2) 0.54002(16) 0.0184(8) Uani 1 1 d . .
C3 C 0.1867(3) 0.6973(2) 0.50392(18) 0.0215(8) Uani 1 1 d . .
H3 H 0.1302 0.6903 0.4664 0.026 Uiso 1 1 calc R U
C4 C 0.2230(3) 0.7679(2) 0.53099(18) 0.0229(9) Uani 1 1 d . .
H4 H 0.1952 0.8195 0.5165 0.028 Uiso 1 1 calc R U
C5 C 0.3036(3) 0.7525(2) 0.58335(18) 0.0210(9) Uani 1 1 d . .
H5 H 0.3406 0.7920 0.6122 0.025 Uiso 1 1 calc R U
C6 C 0.0328(3) 0.6266(2) 0.65150(17) 0.0242(8) Uani 1 1 d . .
H6 H 0.0456 0.5704 0.6552 0.029 Uiso 1 1 calc R U
C7 C 0.0856(3) 0.6834(2) 0.69220(18) 0.0266(9) Uani 1 1 d . .
H7 H 0.1423 0.6740 0.7293 0.032 Uiso 1 1 calc R U
C8 C 0.0431(3) 0.7555(2) 0.67080(18) 0.0250(9) Uani 1 1 d . .
H8 H 0.0656 0.8059 0.6899 0.030 Uiso 1 1 calc R U
C9 C -0.0348(3) 0.7441(2) 0.61732(19) 0.0250(9) Uani 1 1 d . .
H9 H -0.0771 0.7850 0.5921 0.030 Uiso 1 1 calc R U
C10 C -0.0425(3) 0.6641(2) 0.60523(19) 0.0243(9) Uani 1 1 d . .
H10 H -0.0914 0.6390 0.5704 0.029 Uiso 1 1 calc R U
C11 C 0.0716(3) 0.5242(2) 0.49308(18) 0.0211(8) Uani 1 1 d . .
C12 C -0.0112(3) 0.4855(2) 0.5316(2) 0.0239(9) Uani 1 1 d . .
H12 H 0.0142 0.4666 0.5724 0.029 Uiso 1 1 calc R U
C13 C -0.1321(4) 0.4740(2) 0.5109(2) 0.0356(11) Uani 1 1 d . .
H13 H -0.1889 0.4477 0.5376 0.043 Uiso 1 1 calc R U
C14 C -0.1686(4) 0.5012(2) 0.4514(2) 0.0388(12) Uani 1 1 d . .
H14 H -0.2508 0.4937 0.4372 0.047 Uiso 1 1 calc R U
C15 C -0.0854(4) 0.5393(2) 0.4126(2) 0.0369(11) Uani 1 1 d . .
H15 H -0.1108 0.5579 0.3717 0.044 Uiso 1 1 calc R U
C16 C 0.0347(4) 0.5505(2) 0.43283(19) 0.0280(10) Uani 1 1 d . .
H16 H 0.0917 0.5761 0.4057 0.034 Uiso 1 1 calc R U
C17 C 0.3251(3) 0.5180(2) 0.45527(17) 0.0190(8) Uani 1 1 d . .
C18 C 0.3016(3) 0.4554(2) 0.41700(18) 0.0257(9) Uani 1 1 d . .
H18 H 0.2295 0.4261 0.4243 0.031 Uiso 1 1 calc R U
C19 C 0.3820(4) 0.4346(2) 0.36800(19) 0.0262(9) Uani 1 1 d . .
H19 H 0.3642 0.3918 0.3415 0.031 Uiso 1 1 calc R U
C20 C 0.4878(3) 0.4765(2) 0.35793(19) 0.0267(9) Uani 1 1 d . .
H20 H 0.5446 0.4615 0.3255 0.032 Uiso 1 1 calc R U
C21 C 0.5109(3) 0.5400(2) 0.39497(18) 0.0250(9) Uani 1 1 d . .
H21 H 0.5823 0.5697 0.3869 0.030 Uiso 1 1 calc R U
C22 C 0.4307(3) 0.5609(2) 0.44411(17) 0.0208(8) Uani 1 1 d . .
H22 H 0.4478 0.6043 0.4700 0.025 Uiso 1 1 calc R U
C23 C 0.5972(3) 0.5792(2) 0.61509(19) 0.0276(9) Uani 1 1 d . .
H23A H 0.6510 0.6198 0.5991 0.041 Uiso 1 1 calc R U
H23B H 0.5683 0.5483 0.5788 0.041 Uiso 1 1 calc R U
H23C H 0.6430 0.5470 0.6453 0.041 Uiso 1 1 calc R U
C24 C 0.3697(3) 0.5540(2) 0.73626(17) 0.0242(9) Uani 1 1 d . .
H24A H 0.3947 0.5720 0.7790 0.036 Uiso 1 1 calc R U
H24B H 0.4014 0.5024 0.7293 0.036 Uiso 1 1 calc R U
H24C H 0.2797 0.5534 0.7336 0.036 Uiso 1 1 calc R U
C25 C 0.5134(3) 0.7309(2) 0.70744(17) 0.0182(8) Uani 1 1 d . .
C26 C 0.4846(3) 0.7684(2) 0.76799(17) 0.0186(8) Uani 1 1 d . .
C27 C 0.5750(3) 0.8267(2) 0.77928(18) 0.0220(8) Uani 1 1 d . .
H27 H 0.5791 0.8613 0.8176 0.026 Uiso 1 1 calc R U
C28 C 0.6583(3) 0.8261(2) 0.72593(18) 0.0233(9) Uani 1 1 d . .
H28 H 0.7318 0.8598 0.7208 0.028 Uiso 1 1 calc R U
C29 C 0.6213(3) 0.7683(2) 0.68250(18) 0.0216(8) Uani 1 1 d . .
H29 H 0.6647 0.7544 0.6417 0.026 Uiso 1 1 calc R U
C30 C 0.6862(3) 0.6096(2) 0.7896(2) 0.0272(10) Uani 1 1 d . .
H30 H 0.6361 0.5662 0.7727 0.033 Uiso 1 1 calc R U
C31 C 0.6653(4) 0.6485(2) 0.8478(2) 0.0368(11) Uani 1 1 d . .
H31 H 0.5978 0.6378 0.8792 0.044 Uiso 1 1 calc R U
C32 C 0.7559(4) 0.7062(3) 0.8539(2) 0.0400(12) Uani 1 1 d . .
H32 H 0.7641 0.7430 0.8904 0.048 Uiso 1 1 calc R U
C33 C 0.8334(3) 0.7016(2) 0.7990(2) 0.0331(10) Uani 1 1 d . .
H33 H 0.9058 0.7350 0.7899 0.040 Uiso 1 1 calc R U
C34 C 0.7898(3) 0.6420(2) 0.75896(19) 0.0263(9) Uani 1 1 d . .
H34 H 0.8262 0.6255 0.7169 0.032 Uiso 1 1 calc R U
C35 C 0.2447(3) 0.8164(2) 0.80342(17) 0.0192(8) Uani 1 1 d . .
C36 C 0.2661(3) 0.8780(2) 0.76328(17) 0.0221(8) Uani 1 1 d . .
H36 H 0.3433 0.8830 0.7423 0.027 Uiso 1 1 calc R U
C37 C 0.1757(3) 0.9325(2) 0.75337(19) 0.0255(9) Uani 1 1 d . .
H37 H 0.1913 0.9747 0.7259 0.031 Uiso 1 1 calc R U
C38 C 0.0623(3) 0.9255(2) 0.78362(17) 0.0246(8) Uani 1 1 d . .
H38 H 0.0005 0.9628 0.7767 0.029 Uiso 1 1 calc R U
C39 C 0.0395(3) 0.8647(2) 0.82361(17) 0.0239(8) Uani 1 1 d . .
H39 H -0.0379 0.8600 0.8445 0.029 Uiso 1 1 calc R U
C40 C 0.1305(3) 0.8101(2) 0.83341(19) 0.0215(8) Uani 1 1 d . .
H40 H 0.1144 0.7679 0.8609 0.026 Uiso 1 1 calc R U
C41 C 0.4051(3) 0.7697(2) 0.90052(17) 0.0189(8) Uani 1 1 d . .
C42 C 0.4167(3) 0.8454(2) 0.92001(18) 0.0224(9) Uani 1 1 d . .
H42 H 0.4007 0.8852 0.8901 0.027 Uiso 1 1 calc R U
C43 C 0.4510(3) 0.8632(2) 0.98228(17) 0.0249(8) Uani 1 1 d . .
H43 H 0.4586 0.9150 0.9949 0.030 Uiso 1 1 calc R U
C44 C 0.4742(3) 0.8062(2) 1.02610(19) 0.0290(10) Uani 1 1 d . .
H44 H 0.4971 0.8187 1.0690 0.035 Uiso 1 1 calc R U
C45 C 0.4643(4) 0.7307(2) 1.00763(18) 0.0285(9) Uani 1 1 d . .
H45 H 0.4816 0.6913 1.0377 0.034 Uiso 1 1 calc R U
C46 C 0.4291(3) 0.7128(2) 0.94541(16) 0.0222(8) Uani 1 1 d . .
H46 H 0.4211 0.6609 0.9332 0.027 Uiso 1 1 calc R U

loop_
_atom_site_aniso_label
_atom_site_aniso_U_11
_atom_site_aniso_U_22
_atom_site_aniso_U_33
_atom_site_aniso_U_23
_atom_site_aniso_U_13
_atom_site_aniso_U_12
Sn1 0.01489(10) 0.02043(12) 0.01857(12) -0.00160(13) 0.00038(10) -0.00048(10)
Fe1 0.0162(3) 0.0190(3) 0.0185(3) 0.0000(3) 0.0008(2) 0.0000(2)
Fe2 0.0142(3) 0.0237(3) 0.0188(3) 0.0006(3) -0.0009(2) 0.0001(2)
P1 0.0147(4) 0.0203(5) 0.0186(5) -0.0007(5) 0.0002(4) -0.0018(4)
P2 0.0163(4) 0.0188(5) 0.0190(5) -0.0001(4) 0.0000(4) -0.0002(4)
B1 0.024(2) 0.022(2) 0.024(2) 0.001(2) 0.0004(19) 0.0009(18)
C1 0.0142(18) 0.023(2) 0.021(2) 0.0008(19) 0.0017(15) -0.0024(14)
C2 0.0153(17) 0.022(2) 0.0180(18) -0.0002(19) 0.0040(14) -0.0027(15)
C3 0.0211(19) 0.023(2) 0.020(2) 0.0012(19) 0.0006(15) -0.0035(16)
C4 0.0235(19) 0.021(2) 0.024(2) 0.004(2) 0.0023(16) -0.0015(16)
C5 0.0182(19) 0.023(2) 0.022(2) -0.0003(19) 0.0043(15) -0.0033(15)
C6 0.0228(18) 0.0217(18) 0.028(2) 0.000(2) 0.0114(15) -0.0010(16)
C7 0.021(2) 0.037(2) 0.021(2) 0.000(2) 0.0044(16) 0.0028(16)
C8 0.0231(19) 0.025(2) 0.027(2) -0.006(2) 0.0064(18) 0.0000(15)
C9 0.021(2) 0.027(2) 0.028(2) 0.002(2) 0.0049(17) 0.0069(16)
C10 0.0148(19) 0.029(2) 0.029(2) -0.003(2) 0.0024(17) -0.0030(15)
C11 0.0176(19) 0.0188(19) 0.027(2) -0.0066(18) -0.0031(17) 0.0001(16)
C12 0.0218(19) 0.020(2) 0.029(2) -0.006(2) 0.0009(17) -0.0009(15)
C13 0.020(2) 0.033(2) 0.053(3) -0.011(3) 0.006(2) -0.0057(18)
C14 0.023(2) 0.032(2) 0.061(3) -0.013(3) -0.015(2) 0.0026(18)
C15 0.043(3) 0.028(2) 0.040(3) -0.006(2) -0.019(2) 0.0078(19)
C16 0.033(2) 0.023(2) 0.028(2) -0.003(2) -0.0056(18) -0.0014(17)
C17 0.0185(19) 0.020(2) 0.0181(19) -0.0004(18) -0.0003(15) 0.0008(15)
C18 0.020(2) 0.028(2) 0.029(2) -0.002(2) 0.0027(16) -0.0045(16)
C19 0.031(2) 0.024(2) 0.024(2) -0.002(2) 0.0019(18) 0.0008(17)
C20 0.029(2) 0.027(2) 0.024(2) 0.001(2) 0.0087(17) 0.0049(17)
C21 0.0209(19) 0.024(2) 0.030(2) 0.004(2) 0.0032(17) -0.0021(16)
C22 0.0211(19) 0.0183(19) 0.023(2) 0.0008(18) 0.0001(17) -0.0005(16)
C23 0.021(2) 0.033(2) 0.029(2) -0.006(2) 0.0029(16) 0.0032(16)
C24 0.028(2) 0.022(2) 0.023(2) 0.003(2) -0.0001(17) 0.0003(16)
C25 0.0181(18) 0.0185(19) 0.0181(19) -0.0006(18) -0.0047(15) -0.0012(14)
C26 0.0162(18) 0.0189(19) 0.0206(19) 0.0033(19) -0.0006(15) 0.0008(14)
C27 0.023(2) 0.0177(19) 0.026(2) -0.0018(18) -0.0021(17) 0.0010(15)
C28 0.0199(19) 0.023(2) 0.027(2) 0.008(2) -0.0006(17) -0.0045(15)
C29 0.0208(18) 0.024(2) 0.020(2) 0.0022(19) 0.0008(15) -0.0009(15)
C30 0.020(2) 0.021(2) 0.040(2) 0.009(2) -0.0001(17) 0.0057(15)
C31 0.033(2) 0.046(3) 0.031(2) 0.014(2) 0.0081(19) 0.0203(19)
C32 0.042(3) 0.049(3) 0.029(3) -0.006(2) -0.018(2) 0.018(2)
C33 0.018(2) 0.036(2) 0.046(3) 0.001(2) -0.0111(19) 0.0034(18)
C34 0.0192(19) 0.033(2) 0.027(2) 0.002(2) 0.0013(16) 0.0079(16)
C35 0.0207(19) 0.0195(19) 0.0172(19) -0.0066(18) -0.0022(15) -0.0005(15)
C36 0.0163(17) 0.025(2) 0.025(2) 0.001(2) -0.0011(15) -0.0042(16)
C37 0.028(2) 0.019(2) 0.029(2) 0.005(2) -0.0058(18) -0.0016(16)
C38 0.0245(19) 0.023(2) 0.027(2) -0.0051(19) -0.0040(18) 0.0064(17)
C39 0.0207(18) 0.029(2) 0.022(2) -0.004(2) 0.0037(15) 0.0021(16)
C40 0.0225(18) 0.0227(19) 0.0194(19) 0.003(2) 0.0006(17) 0.0007(15)
C41 0.0124(17) 0.024(2) 0.020(2) -0.0002(19) 0.0020(14) -0.0008(14)
C42 0.020(2) 0.025(2) 0.022(2) 0.0018(19) -0.0015(15) -0.0003(15)
C43 0.0248(19) 0.025(2) 0.025(2) -0.005(2) -0.0006(17) -0.0004(18)
C44 0.029(2) 0.038(2) 0.020(2) -0.003(2) -0.0026(17) -0.0019(18)
C45 0.035(2) 0.030(2) 0.020(2) 0.007(2) -0.0043(18) -0.0023(18)
C46 0.0237(19) 0.020(2) 0.023(2) -0.0003(19) 0.0028(17) -0.0037(17)

loop_
_atom_type_symbol
_atom_type_description
_atom_type_scat_dispersion_real
_atom_type_scat_dispersion_imag
_atom_type_scat_source
C C 0.0181 0.0091 'International Tables Vol C Tables 4.2.6.8 and 6.1.1.4'
H H 0.0000 0.0000 'International Tables Vol C Tables 4.2.6.8 and 6.1.1.4'
B B 0.0090 0.0039 'International Tables Vol C Tables 4.2.6.8 and 6.1.1.4'
P P 0.2955 0.4335 'International Tables Vol C Tables 4.2.6.8 and 6.1.1.4'
Fe Fe -1.1336 3.1974 'International Tables Vol C Tables 4.2.6.8 and 6.1.1.4'
Sn Sn 0.0259 5.4591 'International Tables Vol C Tables 4.2.6.8 and 6.1.1.4'

loop_
_geom_angle_atom_site_label_1
_geom_angle_atom_site_label_2
_geom_angle_atom_site_label_3
_geom_angle
C24 Sn1 C23 111.62(15)
C24 Sn1 C25 110.31(14)
C23 Sn1 C25 104.62(14)
C24 Sn1 C1 118.73(13)
C23 Sn1 C1 107.14(14)
C25 Sn1 C1 103.22(13)
C2 Fe1 C3 41.69(14)
C2 Fe1 C6 107.80(14)
C3 Fe1 C6 130.82(15)
C2 Fe1 C7 130.66(15)
C3 Fe1 C7 170.36(15)
C6 Fe1 C7 40.89(14)
C2 Fe1 C10 115.60(15)
C3 Fe1 C10 108.25(15)
C6 Fe1 C10 40.63(14)
C7 Fe1 C10 68.36(15)
C2 Fe1 C1 41.55(13)
C3 Fe1 C1 70.02(14)
C6 Fe1 C1 115.28(14)
C7 Fe1 C1 107.77(15)
C10 Fe1 C1 148.06(14)
C2 Fe1 C5 68.57(14)
C3 Fe1 C5 68.28(15)
C6 Fe1 C5 148.60(15)
C7 Fe1 C5 116.60(15)
C10 Fe1 C5 169.98(15)
C1 Fe1 C5 40.84(13)
C2 Fe1 C9 148.42(15)
C3 Fe1 C9 115.82(15)
C6 Fe1 C9 68.32(15)
C7 Fe1 C9 67.97(15)
C10 Fe1 C9 40.67(14)
C1 Fe1 C9 169.48(15)
C5 Fe1 C9 131.36(14)
C2 Fe1 C8 169.92(15)
C3 Fe1 C8 147.80(15)
C6 Fe1 C8 68.26(14)
C7 Fe1 C8 40.45(14)
C10 Fe1 C8 67.96(15)
C1 Fe1 C8 130.68(15)
C5 Fe1 C8 109.61(14)
C9 Fe1 C8 40.03(14)
C2 Fe1 C4 68.97(14)
C3 Fe1 C4 40.50(14)
C6 Fe1 C4 169.77(15)
C7 Fe1 C4 148.38(15)
C10 Fe1 C4 131.06(15)
C1 Fe1 C4 69.22(15)
C5 Fe1 C4 40.39(14)
C9 Fe1 C4 109.00(15)
C8 Fe1 C4 116.54(15)
C26 Fe2 C30 122.70(14)
C26 Fe2 C34 157.59(15)
C30 Fe2 C34 40.50(14)
C26 Fe2 C27 41.37(13)
C30 Fe2 C27 157.68(15)
C34 Fe2 C27 159.63(15)
C26 Fe2 C25 41.72(14)
C30 Fe2 C25 108.40(15)
C34 Fe2 C25 120.80(15)
C27 Fe2 C25 70.06(14)
C26 Fe2 C29 69.13(14)
C30 Fe2 C29 125.52(16)
C34 Fe2 C29 107.00(15)
C27 Fe2 C29 68.84(15)
C25 Fe2 C29 41.27(13)
C26 Fe2 C33 160.80(16)
C30 Fe2 C33 67.88(16)
C34 Fe2 C33 40.54(15)
C27 Fe2 C33 122.87(16)
C25 Fe2 C33 155.61(16)
C29 Fe2 C33 119.80(16)
C26 Fe2 C32 124.67(16)
C30 Fe2 C32 67.95(17)
C34 Fe2 C32 68.32(16)
C27 Fe2 C32 106.50(16)
C25 Fe2 C32 162.57(17)
C29 Fe2 C32 154.80(17)
C33 Fe2 C32 40.53(16)
C26 Fe2 C31 108.82(15)
C30 Fe2 C31 40.15(15)
C34 Fe2 C31 68.00(15)
C27 Fe2 C31 121.69(16)
C25 Fe2 C31 125.84(17)
C29 Fe2 C31 162.78(17)
C33 Fe2 C31 67.90(17)
C32 Fe2 C31 40.48(17)
C26 Fe2 C28 69.05(14)
C30 Fe2 C28 160.90(15)
C34 Fe2 C28 123.18(15)
C27 Fe2 C28 40.89(14)
C25 Fe2 C28 69.35(14)
C29 Fe2 C28 40.45(13)
C33 Fe2 C28 105.91(16)
C32 Fe2 C28 119.90(17)
C31 Fe2 C28 156.18(17)
C2 P1 C17 104.95(16)
C2 P1 C11 107.23(16)
C17 P1 C11 104.10(16)
C2 P1 B1 117.58(18)
C17 P1 B1 109.73(18)
C11 P1 B1 112.19(18)
C26 P2 C41 104.06(16)
C26 P2 C35 101.92(16)
C41 P2 C35 98.51(16)
P1 B1 H1A 102.1(18)
P1 B1 H1B 105.5(16)
H1A B1 H1B 119(2)
P1 B1 H1C 103.9(17)
H1A B1 H1C 111(2)
H1B B1 H1C 113(2)
C5 C1 C2 105.7(3)
C5 C1 Fe1 69.6(2)
C2 C1 Fe1 67.83(19)
C5 C1 Sn1 119.4(3)
C2 C1 Sn1 134.9(3)
Fe1 C1 Sn1 128.64(18)
C3 C2 C1 108.6(3)
C3 C2 P1 124.4(3)
C1 C2 P1 127.0(3)
C3 C2 Fe1 69.6(2)
C1 C2 Fe1 70.6(2)
P1 C2 Fe1 124.92(18)
C4 C3 C2 107.9(3)
C4 C3 Fe1 70.8(2)
C2 C3 Fe1 68.7(2)
C4 C3 H3 126.1
C2 C3 H3 126.1
Fe1 C3 H3 126.1
C3 C4 C5 107.9(3)
C3 C4 Fe1 68.7(2)
C5 C4 Fe1 69.7(2)
C3 C4 H4 126.0
C5 C4 H4 126.0
Fe1 C4 H4 126.0
C4 C5 C1 109.9(3)
C4 C5 Fe1 69.9(2)
C1 C5 Fe1 69.57(19)
C4 C5 H5 125.0
C1 C5 H5 125.0
Fe1 C5 H5 125.0
C10 C6 C7 107.9(3)
C10 C6 Fe1 70.3(2)
C7 C6 Fe1 69.8(2)
C10 C6 H6 126.0
C7 C6 H6 126.0
Fe1 C6 H6 126.0
C8 C7 C6 107.9(3)
C8 C7 Fe1 70.3(2)
C6 C7 Fe1 69.4(2)
C8 C7 H7 126.1
C6 C7 H7 126.1
Fe1 C7 H7 126.1
C9 C8 C7 108.4(3)
C9 C8 Fe1 69.9(2)
C7 C8 Fe1 69.2(2)
C9 C8 H8 125.8
C7 C8 H8 125.8
Fe1 C8 H8 125.8
C8 C9 C10 108.2(3)
C8 C9 Fe1 70.0(2)
C10 C9 Fe1 69.6(2)
C8 C9 H9 125.9
C10 C9 H9 125.9
Fe1 C9 H9 125.9
C6 C10 C9 107.6(3)
C6 C10 Fe1 69.1(2)
C9 C10 Fe1 69.8(2)
C6 C10 H10 126.2
C9 C10 H10 126.2
Fe1 C10 H10 126.2
C12 C11 C16 119.6(4)
C12 C11 P1 117.5(3)
C16 C11 P1 122.8(3)
C11 C12 C13 120.5(4)
C11 C12 H12 119.8
C13 C12 H12 119.8
C14 C13 C12 119.7(4)
C14 C13 H13 120.2
C12 C13 H13 120.2
C13 C14 C15 119.9(4)
C13 C14 H14 120.0
C15 C14 H14 120.0
C14 C15 C16 120.5(4)
C14 C15 H15 119.7
C16 C15 H15 119.7
C15 C16 C11 119.8(4)
C15 C16 H16 120.1
C11 C16 H16 120.1
C18 C17 C22 119.2(3)
C18 C17 P1 119.5(3)
C22 C17 P1 121.0(3)
C17 C18 C19 120.9(4)
C17 C18 H18 119.6
C19 C18 H18 119.6
C20 C19 C18 119.7(4)
C20 C19 H19 120.2
C18 C19 H19 120.2
C21 C20 C19 119.9(4)
C21 C20 H20 120.1
C19 C20 H20 120.1
C20 C21 C22 120.5(4)
C20 C21 H21 119.7
C22 C21 H21 119.7
C21 C22 C17 119.8(3)
C21 C22 H22 120.1
C17 C22 H22 120.1
Sn1 C23 H23A 109.5
Sn1 C23 H23B 109.5
H23A C23 H23B 109.5
Sn1 C23 H23C 109.5
H23A C23 H23C 109.5
H23B C23 H23C 109.5
Sn1 C24 H24A 109.5
Sn1 C24 H24B 109.5
H24A C24 H24B 109.5
Sn1 C24 H24C 109.5
H24A C24 H24C 109.5
H24B C24 H24C 109.5
C29 C25 C26 106.2(3)
C29 C25 Fe2 69.38(19)
C26 C25 Fe2 68.76(19)
C29 C25 Sn1 121.4(3)
C26 C25 Sn1 131.6(3)
Fe2 C25 Sn1 118.92(17)
C27 C26 C25 108.4(3)
C27 C26 P2 128.4(3)
C25 C26 P2 123.2(3)
C27 C26 Fe2 69.62(19)
C25 C26 Fe2 69.52(19)
P2 C26 Fe2 124.96(19)
C28 C27 C26 107.6(3)
C28 C27 Fe2 69.9(2)
C26 C27 Fe2 69.01(19)
C28 C27 H27 126.2
C26 C27 H27 126.2
Fe2 C27 H27 126.2
C29 C28 C27 108.5(3)
C29 C28 Fe2 69.5(2)
C27 C28 Fe2 69.2(2)
C29 C28 H28 125.8
C27 C28 H28 125.8
Fe2 C28 H28 125.8
C28 C29 C25 109.3(3)
C28 C29 Fe2 70.1(2)
C25 C29 Fe2 69.4(2)
C28 C29 H29 125.3
C25 C29 H29 125.3
Fe2 C29 H29 125.3
C31 C30 C34 108.6(4)
C31 C30 Fe2 70.3(2)
C34 C30 Fe2 69.8(2)
C31 C30 H30 125.7
C34 C30 H30 125.7
Fe2 C30 H30 125.7
C30 C31 C32 108.1(4)
C30 C31 Fe2 69.6(2)
C32 C31 Fe2 69.7(2)
C30 C31 H31 125.9
C32 C31 H31 125.9
Fe2 C31 H31 125.9
C31 C32 C33 107.5(4)
C31 C32 Fe2 69.8(2)
C33 C32 Fe2 69.6(2)
C31 C32 H32 126.2
C33 C32 H32 126.2
Fe2 C32 H32 126.2
C34 C33 C32 108.2(4)
C34 C33 Fe2 69.5(2)
C32 C33 Fe2 69.8(2)
C34 C33 H33 125.9
C32 C33 H33 125.9
Fe2 C33 H33 125.9
C30 C34 C33 107.5(4)
C30 C34 Fe2 69.7(2)
C33 C34 Fe2 69.9(2)
C30 C34 H34 126.2
C33 C34 H34 126.2
Fe2 C34 H34 126.2
C36 C35 C40 118.7(3)
C36 C35 P2 124.2(3)
C40 C35 P2 117.0(3)
C35 C36 C37 120.6(3)
C35 C36 H36 119.7
C37 C36 H36 119.7
C36 C37 C38 120.1(4)
C36 C37 H37 120.0
C38 C37 H37 120.0
C39 C38 C37 120.1(3)
C39 C38 H38 120.0
C37 C38 H38 120.0
C38 C39 C40 119.7(3)
C38 C39 H39 120.2
C40 C39 H39 120.2
C39 C40 C35 120.8(3)
C39 C40 H40 119.6
C35 C40 H40 119.6
C46 C41 C42 118.3(3)
C46 C41 P2 117.8(3)
C42 C41 P2 123.9(3)
C43 C42 C41 120.7(4)
C43 C42 H42 119.6
C41 C42 H42 119.6
C44 C43 C42 120.3(4)
C44 C43 H43 119.9
C42 C43 H43 119.9
C43 C44 C45 120.0(4)
C43 C44 H44 120.0
C45 C44 H44 120.0
C46 C45 C44 119.9(4)
C46 C45 H45 120.1
C44 C45 H45 120.1
C45 C46 C41 120.9(4)
C45 C46 H46 119.6
C41 C46 H46 119.6

loop_
_geom_bond_atom_site_label_1
_geom_bond_atom_site_label_2
_geom_bond_distance
Sn1 C24 2.147(3)
Sn1 C23 2.150(3)
Sn1 C25 2.151(4)
Sn1 C1 2.158(4)
Fe1 C2 2.020(3)
Fe1 C3 2.032(4)
Fe1 C6 2.040(3)
Fe1 C7 2.045(4)
Fe1 C10 2.056(4)
Fe1 C1 2.057(3)
Fe1 C5 2.058(3)
Fe1 C9 2.059(4)
Fe1 C8 2.060(4)
Fe1 C4 2.060(4)
Fe2 C26 2.033(3)
Fe2 C30 2.041(4)
Fe2 C34 2.042(4)
Fe2 C27 2.042(3)
Fe2 C25 2.044(3)
Fe2 C29 2.044(4)
Fe2 C33 2.047(4)
Fe2 C32 2.049(4)
Fe2 C31 2.051(4)
Fe2 C28 2.051(4)
P1 C2 1.801(4)
P1 C17 1.816(4)
P1 C11 1.822(4)
P1 B1 1.914(4)
P2 C26 1.815(4)
P2 C41 1.839(4)
P2 C35 1.841(4)
B1 H1A 1.1900(14)
B1 H1B 1.1899(14)
B1 H1C 1.1899(14)
C1 C5 1.436(5)
C1 C2 1.447(5)
C2 C3 1.442(5)
C3 C4 1.416(5)
C3 H3 1.0000
C4 C5 1.421(5)
C4 H4 1.0000
C5 H5 1.0000
C6 C10 1.422(5)
C6 C7 1.427(5)
C6 H6 1.0000
C7 C8 1.419(5)
C7 H7 1.0000
C8 C9 1.410(5)
C8 H8 1.0000
C9 C10 1.430(5)
C9 H9 1.0000
C10 H10 1.0000
C11 C12 1.382(5)
C11 C16 1.391(5)
C12 C13 1.398(5)
C12 H12 0.9500
C13 C14 1.380(6)
C13 H13 0.9500
C14 C15 1.385(6)
C14 H14 0.9500
C15 C16 1.387(5)
C15 H15 0.9500
C16 H16 0.9500
C17 C18 1.379(5)
C17 C22 1.393(5)
C18 C19 1.389(5)
C18 H18 0.9500
C19 C20 1.382(5)
C19 H19 0.9500
C20 C21 1.377(5)
C20 H20 0.9500
C21 C22 1.391(5)
C21 H21 0.9500
C22 H22 0.9500
C23 H23A 0.9800
C23 H23B 0.9800
C23 H23C 0.9800
C24 H24A 0.9800
C24 H24B 0.9800
C24 H24C 0.9800
C25 C29 1.440(5)
C25 C26 1.452(5)
C26 C27 1.439(5)
C27 C28 1.430(5)
C27 H27 1.0000
C28 C29 1.416(5)
C28 H28 1.0000
C29 H29 1.0000
C30 C31 1.405(5)
C30 C34 1.413(5)
C30 H30 1.0000
C31 C32 1.418(6)
C31 H31 1.0000
C32 C33 1.419(6)
C32 H32 1.0000
C33 C34 1.416(5)
C33 H33 1.0000
C34 H34 1.0000
C35 C36 1.384(5)
C35 C40 1.394(5)
C36 C37 1.387(5)
C36 H36 0.9500
C37 C38 1.389(5)
C37 H37 0.9500
C38 C39 1.374(5)
C38 H38 0.9500
C39 C40 1.393(5)
C39 H39 0.9500
C40 H40 0.9500
C41 C46 1.390(5)
C41 C42 1.395(5)
C42 C43 1.380(5)
C42 H42 0.9500
C43 C44 1.374(5)
C43 H43 0.9500
C44 C45 1.384(5)
C44 H44 0.9500
C45 C46 1.382(5)
C45 H45 0.9500
C46 H46 0.9500
